data_4080493
loop_
_publ_author_name
'Traversa, Elise'
'Templeton, Joseph L.'
'Cheng, Hiu Yan'
'Mohadjer Beromi, Megan'
'White, Peter S.'
'West, Nathan M.'

_publ_section_title
;
 Reductive Elimination from Platinum(IV) Aminotroponiminate Dimethyl
 Complexes Promoted by Sterically Hindered Lewis Bases
;
_journal_issue 6
_journal_name_full Organometallics
_journal_page_first 1938
_journal_paper_doi 10.1021/om400034y
_journal_volume 32
_journal_year 2013
_chemical_formula_moiety 'C25 H33 N2 O Pt S, C F3 O3 S'
_chemical_formula_sum 'C26 H33 F3 N2 O4 Pt S2'
_chemical_formula_weight 753.75
_space_group_IT_number 14
_symmetry_cell_setting monoclinic
_symmetry_space_group_name_Hall '-P 2ybc'
_symmetry_space_group_name_H-M 'P 1 21/c 1'
_atom_sites_solution_hydrogens geom
_atom_sites_solution_primary direct
_atom_sites_solution_secondary difmap
_audit_creation_method SHELXL-97
_audit_update_record
;
2008-08-14 # Formatted by publCIF
;
_cell_angle_alpha 90.00
_cell_angle_beta 94.933(3)
_cell_angle_gamma 90.00
_cell_formula_units_Z 4
_cell_length_a 11.6760(5)
_cell_length_b 19.1569(8)
_cell_length_c 12.6460(5)
_cell_measurement_reflns_used 213
_cell_measurement_temperature 100(2)
_cell_measurement_theta_max 60.09
_cell_measurement_theta_min 4.20
_cell_volume 2818.1(2)
_computing_cell_refinement 'Bruker SAINT'
_computing_data_collection 'Bruker APEX2'
_computing_data_reduction 'Bruker SAINT'
_computing_molecular_graphics 'Bruker SHELXTL'
_computing_publication_material 'Bruker SHELXTL'
_computing_structure_refinement 'SHELXL-97 (Sheldrick, 2008)'
_computing_structure_solution 'SHELXS-97 (Sheldrick, 2008)'
_diffrn_ambient_temperature 100(2)
_diffrn_measured_fraction_theta_full 0.980
_diffrn_measured_fraction_theta_max 0.910
_diffrn_measurement_device_type 'Bruker APEX-II CCD'
_diffrn_measurement_method '\f and \w scans'
_diffrn_radiation_monochromator graphite
_diffrn_radiation_source 'fine-focus sealed tube'
_diffrn_radiation_type CuK\a
_diffrn_radiation_wavelength 1.54178
_diffrn_reflns_av_R_equivalents 0.0000
_diffrn_reflns_av_sigmaI/netI 0.0452
_diffrn_reflns_limit_h_max 13
_diffrn_reflns_limit_h_min -13
_diffrn_reflns_limit_k_max 23
_diffrn_reflns_limit_k_min 0
_diffrn_reflns_limit_l_max 15
_diffrn_reflns_limit_l_min 0
_diffrn_reflns_number 5178
_diffrn_reflns_theta_full 67.00
_diffrn_reflns_theta_max 70.13
_diffrn_reflns_theta_min 3.80
_exptl_absorpt_coefficient_mu 11.178
_exptl_absorpt_correction_T_max 0.324
_exptl_absorpt_correction_T_min 0.272
_exptl_absorpt_correction_type multi-scan
_exptl_absorpt_process_details 'Twinabs, Sheldrick(2008)'
_exptl_crystal_colour yellow
_exptl_crystal_density_diffrn 1.777
_exptl_crystal_density_method 'not measured'
_exptl_crystal_description block
_exptl_crystal_F_000 1488
_exptl_crystal_size_max 0.10
_exptl_crystal_size_mid 0.10
_exptl_crystal_size_min 0.10
_refine_diff_density_max 1.333
_refine_diff_density_min -1.871
_refine_diff_density_rms 0.159
_refine_ls_extinction_method none
_refine_ls_goodness_of_fit_ref 1.132
_refine_ls_hydrogen_treatment mixed
_refine_ls_matrix_type full
_refine_ls_number_parameters 360
_refine_ls_number_reflns 5178
_refine_ls_number_restraints 0
_refine_ls_restrained_S_all 1.132
_refine_ls_R_factor_all 0.0568
_refine_ls_R_factor_gt 0.0475
_refine_ls_shift/su_max 0.001
_refine_ls_shift/su_mean 0.000
_refine_ls_structure_factor_coef Fsqd
_refine_ls_weighting_details 'calc w=1/[\s^2^(Fo^2^)+(0.0355P)^2^+17.0593P] where P=(Fo^2^+2Fc^2^)/3'
_refine_ls_weighting_scheme calc
_refine_ls_wR_factor_gt 0.1000
_refine_ls_wR_factor_ref 0.1036
_reflns_number_gt 4568
_reflns_number_total 5178
_reflns_threshold_expression >2sigma(I)
_cod_data_source_file om400034y_si_001.cif
_cod_data_source_block 3a
_cod_original_sg_symbol_H-M 'P 21/c'
_cod_database_code 4080493

loop_
_symmetry_equiv_pos_as_xyz
'x, y, z'
'-x, y+1/2, -z+1/2'
'-x, -y, -z'
'x, -y-1/2, z-1/2'

loop_
_atom_site_label
_atom_site_type_symbol
_atom_site_fract_x
_atom_site_fract_y
_atom_site_fract_z
_atom_site_U_iso_or_equiv
_atom_site_adp_type
_atom_site_occupancy
_atom_site_symmetry_multiplicity
_atom_site_calc_flag
_atom_site_refinement_flags
Pt1 Pt 0.73862(2) 0.917209(16) 0.80381(2) 0.01837(10) Uani 1 1 d .
S1 S 0.89949(15) 0.96606(10) 0.89578(15) 0.0243(4) Uani 1 1 d .
C2 C 1.0257(6) 0.9237(5) 0.8531(7) 0.0321(19) Uani 1 1 d .
H2A H 1.0219 0.9236 0.7754 0.048 Uiso 1 1 calc R
H2B H 1.0293 0.8756 0.8793 0.048 Uiso 1 1 calc R
H2C H 1.0946 0.9491 0.8814 0.048 Uiso 1 1 calc R
C3 C 0.9215(8) 1.0544(5) 0.8511(7) 0.036(2) Uani 1 1 d .
H3A H 0.9940 1.0725 0.8853 0.054 Uiso 1 1 calc R
H3B H 0.8578 1.0840 0.8699 0.054 Uiso 1 1 calc R
H3C H 0.9247 1.0546 0.7739 0.054 Uiso 1 1 calc R
C4 C 0.8052(6) 0.9387(4) 0.6602(6) 0.0215(16) Uani 1 1 d .
H4A H 0.8313 0.8952 0.6292 0.032 Uiso 1 1 calc R
H4B H 0.8702 0.9709 0.6721 0.032 Uiso 1 1 calc R
H4C H 0.7454 0.9601 0.6114 0.032 Uiso 1 1 calc R
C5 C 0.6595(7) 1.0121(4) 0.7972(6) 0.0249(16) Uani 1 1 d .
H5A H 0.5775 1.0060 0.7754 0.037 Uiso 1 1 calc R
H5B H 0.6943 1.0418 0.7456 0.037 Uiso 1 1 calc R
H5C H 0.6687 1.0341 0.8673 0.037 Uiso 1 1 calc R
O6 O 0.8194(5) 0.8098(3) 0.8069(5) 0.0231(11) Uani 1 1 d .
H6A H 0.845(9) 0.793(6) 0.866(9) 0.05(3) Uiso 1 1 d .
H6B H 0.872(7) 0.795(4) 0.766(7) 0.04(2) Uiso 1 1 d .
N7 N 0.5922(5) 0.8714(3) 0.7371(5) 0.0202(13) Uani 1 1 d .
C8 C 0.5733(6) 0.8645(4) 0.6252(6) 0.0215(15) Uani 1 1 d .
C9 C 0.6308(6) 0.8136(4) 0.5722(6) 0.0221(16) Uani 1 1 d .
H9 H 0.6824 0.7827 0.6107 0.026 Uiso 1 1 calc R
C10 C 0.6124(7) 0.8082(4) 0.4626(6) 0.0277(18) Uani 1 1 d .
H10 H 0.6536 0.7738 0.4272 0.033 Uiso 1 1 calc R
C11 C 0.5376(7) 0.8503(4) 0.4038(6) 0.0250(17) Uani 1 1 d .
C12 C 0.4789(7) 0.9010(4) 0.4576(7) 0.0277(18) Uani 1 1 d .
H12 H 0.4258 0.9308 0.4185 0.033 Uiso 1 1 calc R
C13 C 0.4969(6) 0.9088(5) 0.5676(6) 0.0266(17) Uani 1 1 d .
H13 H 0.4572 0.9440 0.6028 0.032 Uiso 1 1 calc R
C14 C 0.5170(7) 0.8429(5) 0.2851(7) 0.0306(18) Uani 1 1 d .
H14A H 0.5589 0.8021 0.2619 0.046 Uiso 1 1 calc R
H14B H 0.5441 0.8849 0.2509 0.046 Uiso 1 1 calc R
H14C H 0.4346 0.8368 0.2655 0.046 Uiso 1 1 calc R
C15 C 0.5122(6) 0.8542(4) 0.8017(6) 0.0220(16) Uani 1 1 d .
C16 C 0.4082(6) 0.8231(4) 0.7586(6) 0.0233(16) Uani 1 1 d .
H16 H 0.4051 0.8147 0.6844 0.028 Uiso 1 1 calc R
C17 C 0.3095(7) 0.8028(5) 0.8056(7) 0.0305(19) Uani 1 1 d .
H17 H 0.2497 0.7842 0.7581 0.037 Uiso 1 1 calc R
C18 C 0.2858(7) 0.8054(5) 0.9096(7) 0.033(2) Uani 1 1 d .
H18 H 0.2111 0.7910 0.9248 0.040 Uiso 1 1 calc R
C19 C 0.3594(7) 0.8271(4) 0.9952(7) 0.0291(18) Uani 1 1 d .
H19 H 0.3295 0.8238 1.0625 0.035 Uiso 1 1 calc R
C20 C 0.4705(7) 0.8527(4) 0.9963(7) 0.0255(17) Uani 1 1 d .
H20 H 0.5044 0.8627 1.0656 0.031 Uiso 1 1 calc R
C21 C 0.5436(6) 0.8669(4) 0.9156(6) 0.0207(15) Uani 1 1 d .
N22 N 0.6490(5) 0.8913(3) 0.9372(5) 0.0190(13) Uani 1 1 d .
C23 C 0.6895(5) 0.9109(4) 1.0417(6) 0.0166(14) Uani 1 1 d .
C24 C 0.7624(6) 0.8661(4) 1.1050(6) 0.0220(16) Uani 1 1 d .
H24 H 0.7858 0.8231 1.0763 0.026 Uiso 1 1 calc R
C25 C 0.8005(6) 0.8837(5) 1.2082(6) 0.0257(17) Uani 1 1 d .
H25 H 0.8495 0.8524 1.2490 0.031 Uiso 1 1 calc R
C26 C 0.7686(6) 0.9462(4) 1.2536(6) 0.0244(17) Uani 1 1 d .
C27 C 0.6983(7) 0.9919(4) 1.1905(7) 0.0278(18) Uani 1 1 d .
H27 H 0.6776 1.0356 1.2185 0.033 Uiso 1 1 calc R
C28 C 0.6585(6) 0.9740(4) 1.0875(6) 0.0232(16) Uani 1 1 d .
H28 H 0.6090 1.0052 1.0471 0.028 Uiso 1 1 calc R
C29 C 0.8096(8) 0.9652(5) 1.3662(7) 0.038(2) Uani 1 1 d .
H29A H 0.8921 0.9756 1.3707 0.058 Uiso 1 1 calc R
H29B H 0.7957 0.9261 1.4133 0.058 Uiso 1 1 calc R
H29C H 0.7676 1.0064 1.3879 0.058 Uiso 1 1 calc R
S30 S -0.00282(18) 0.76797(11) 0.55602(17) 0.0321(5) Uani 1 1 d .
O31 O -0.1078(5) 0.7715(4) 0.4861(6) 0.0457(17) Uani 1 1 d .
O32 O 0.0647(6) 0.7077(4) 0.5445(6) 0.0513(19) Uani 1 1 d .
O33 O -0.0181(6) 0.7886(4) 0.6627(5) 0.0446(17) Uani 1 1 d .
C34 C 0.0826(7) 0.8389(5) 0.5073(7) 0.0317(19) Uani 1 1 d .
F35 F 0.1881(4) 0.8397(3) 0.5549(5) 0.0507(15) Uani 1 1 d .
F36 F 0.0345(5) 0.9001(3) 0.5201(5) 0.0516(15) Uani 1 1 d .
F37 F 0.0937(5) 0.8312(3) 0.4026(4) 0.0495(15) Uani 1 1 d .

loop_
_atom_site_aniso_label
_atom_site_aniso_U_11
_atom_site_aniso_U_22
_atom_site_aniso_U_33
_atom_site_aniso_U_23
_atom_site_aniso_U_13
_atom_site_aniso_U_12
Pt1 0.01686(15) 0.02076(15) 0.01824(15) -0.00045(14) 0.00579(10) -0.00104(13)
S1 0.0212(9) 0.0288(10) 0.0235(9) -0.0009(8) 0.0043(7) -0.0060(7)
C2 0.017(4) 0.040(5) 0.040(5) -0.004(4) 0.001(3) -0.004(3)
C3 0.042(5) 0.027(4) 0.040(5) 0.001(4) 0.007(4) -0.011(4)
C4 0.025(4) 0.025(4) 0.016(3) 0.003(3) 0.013(3) -0.003(3)
C5 0.029(4) 0.021(4) 0.026(4) 0.004(3) 0.010(3) 0.007(3)
O6 0.023(3) 0.022(3) 0.026(3) 0.000(2) 0.009(2) 0.005(2)
N7 0.014(3) 0.021(3) 0.026(3) 0.000(3) 0.004(2) 0.001(2)
C8 0.019(3) 0.025(4) 0.020(4) 0.000(3) 0.002(3) -0.003(3)
C9 0.023(4) 0.024(4) 0.019(4) -0.001(3) -0.002(3) -0.001(3)
C10 0.034(4) 0.025(4) 0.025(4) -0.011(3) 0.008(3) -0.005(3)
C11 0.032(4) 0.021(4) 0.021(4) 0.000(3) 0.002(3) -0.012(3)
C12 0.033(4) 0.022(4) 0.028(4) 0.005(3) 0.000(3) 0.000(3)
C13 0.024(4) 0.032(5) 0.025(4) 0.002(3) 0.006(3) 0.006(3)
C14 0.038(5) 0.029(4) 0.026(4) 0.001(4) 0.004(4) -0.006(4)
C15 0.016(3) 0.020(4) 0.030(4) 0.000(3) 0.004(3) 0.002(3)
C16 0.020(4) 0.024(4) 0.025(4) -0.002(3) 0.001(3) 0.000(3)
C17 0.018(4) 0.032(5) 0.041(5) 0.007(4) 0.000(3) -0.004(3)
C18 0.023(4) 0.038(5) 0.041(5) -0.002(4) 0.014(4) -0.007(4)
C19 0.024(4) 0.030(4) 0.036(5) 0.007(4) 0.014(4) 0.001(3)
C20 0.023(4) 0.023(4) 0.031(4) 0.003(3) 0.008(3) -0.002(3)
C21 0.021(4) 0.012(3) 0.029(4) 0.002(3) 0.004(3) 0.002(3)
N22 0.016(3) 0.027(3) 0.015(3) 0.000(3) 0.009(2) 0.003(2)
C23 0.006(3) 0.021(4) 0.023(3) -0.004(3) 0.006(2) -0.002(3)
C24 0.022(4) 0.022(4) 0.023(4) 0.000(3) 0.010(3) 0.002(3)
C25 0.021(4) 0.032(4) 0.025(4) 0.002(3) 0.005(3) 0.004(3)
C26 0.024(4) 0.031(4) 0.019(4) 0.001(3) 0.007(3) -0.008(3)
C27 0.027(4) 0.023(4) 0.035(5) 0.000(3) 0.011(3) -0.005(3)
C28 0.019(3) 0.022(4) 0.031(4) 0.003(3) 0.012(3) 0.003(3)
C29 0.036(5) 0.039(5) 0.038(5) -0.005(4) -0.007(4) -0.007(4)
S30 0.0327(10) 0.0331(11) 0.0330(11) -0.0067(9) 0.0163(9) -0.0054(8)
O31 0.037(3) 0.049(4) 0.052(4) -0.011(3) 0.009(3) -0.012(3)
O32 0.064(5) 0.036(4) 0.060(5) 0.010(3) 0.039(4) 0.009(3)
O33 0.051(4) 0.052(4) 0.034(4) 0.004(3) 0.018(3) 0.013(3)
C34 0.024(4) 0.029(5) 0.042(5) 0.004(4) 0.004(4) 0.000(3)
F35 0.029(3) 0.058(4) 0.063(4) 0.005(3) -0.005(3) -0.006(3)
F36 0.045(3) 0.029(3) 0.082(5) -0.001(3) 0.011(3) 0.003(2)
F37 0.051(3) 0.060(4) 0.039(3) 0.011(3) 0.016(3) -0.003(3)

loop_
_atom_type_symbol
_atom_type_description
_atom_type_scat_dispersion_real
_atom_type_scat_dispersion_imag
_atom_type_scat_source
C C 0.0181 0.0091 'International Tables Vol C Tables 4.2.6.8 and 6.1.1.4'
H H 0.0000 0.0000 'International Tables Vol C Tables 4.2.6.8 and 6.1.1.4'
O O 0.0492 0.0322 'International Tables Vol C Tables 4.2.6.8 and 6.1.1.4'
F F 0.0727 0.0534 'International Tables Vol C Tables 4.2.6.8 and 6.1.1.4'
S S 0.3331 0.5567 'International Tables Vol C Tables 4.2.6.8 and 6.1.1.4'
Pt Pt -4.5932 6.9264 'International Tables Vol C Tables 4.2.6.8 and 6.1.1.4'
N N 0.0311 0.0180 'International Tables Vol C Tables 4.2.6.8 and 6.1.1.4'

loop_
_geom_angle_atom_site_label_1
_geom_angle_atom_site_label_2
_geom_angle_atom_site_label_3
_geom_angle
C5 Pt1 N7 90.3(3)
C5 Pt1 C4 89.4(3)
N7 Pt1 C4 95.0(3)
C5 Pt1 N22 89.4(3)
N7 Pt1 N22 77.0(2)
C4 Pt1 N22 171.9(3)
C5 Pt1 O6 177.4(3)
N7 Pt1 O6 87.1(2)
C4 Pt1 O6 90.5(3)
N22 Pt1 O6 90.4(2)
C5 Pt1 S1 90.3(2)
N7 Pt1 S1 174.38(18)
C4 Pt1 S1 90.6(2)
N22 Pt1 S1 97.43(18)
O6 Pt1 S1 92.30(15)
C2 S1 C3 100.7(4)
C2 S1 Pt1 108.4(3)
C3 S1 Pt1 110.6(3)
S1 C2 H2A 109.5
S1 C2 H2B 109.5
H2A C2 H2B 109.5
S1 C2 H2C 109.5
H2A C2 H2C 109.5
H2B C2 H2C 109.5
S1 C3 H3A 109.5
S1 C3 H3B 109.5
H3A C3 H3B 109.5
S1 C3 H3C 109.5
H3A C3 H3C 109.5
H3B C3 H3C 109.5
Pt1 C4 H4A 109.5
Pt1 C4 H4B 109.5
H4A C4 H4B 109.5
Pt1 C4 H4C 109.5
H4A C4 H4C 109.5
H4B C4 H4C 109.5
Pt1 C5 H5A 109.5
Pt1 C5 H5B 109.5
H5A C5 H5B 109.5
Pt1 C5 H5C 109.5
H5A C5 H5C 109.5
H5B C5 H5C 109.5
Pt1 O6 H6A 119(7)
Pt1 O6 H6B 126(5)
H6A O6 H6B 101(9)
C15 N7 C8 122.0(6)
C15 N7 Pt1 117.3(5)
C8 N7 Pt1 120.4(4)
C9 C8 C13 119.4(7)
C9 C8 N7 120.4(7)
C13 C8 N7 120.1(7)
C10 C9 C8 119.7(7)
C10 C9 H9 120.2
C8 C9 H9 120.2
C11 C10 C9 122.5(8)
C11 C10 H10 118.8
C9 C10 H10 118.8
C10 C11 C12 117.7(8)
C10 C11 C14 121.8(8)
C12 C11 C14 120.5(8)
C13 C12 C11 121.4(8)
C13 C12 H12 119.3
C11 C12 H12 119.3
C8 C13 C12 119.4(8)
C8 C13 H13 120.3
C12 C13 H13 120.3
C11 C14 H14A 109.5
C11 C14 H14B 109.5
H14A C14 H14B 109.5
C11 C14 H14C 109.5
H14A C14 H14C 109.5
H14B C14 H14C 109.5
N7 C15 C16 119.4(7)
N7 C15 C21 115.4(6)
C16 C15 C21 125.2(7)
C17 C16 C15 131.6(8)
C17 C16 H16 114.2
C15 C16 H16 114.2
C18 C17 C16 129.8(8)
C18 C17 H17 115.1
C16 C17 H17 115.1
C17 C18 C19 126.8(8)
C17 C18 H18 116.6
C19 C18 H18 116.6
C20 C19 C18 129.1(8)
C20 C19 H19 115.4
C18 C19 H19 115.4
C19 C20 C21 133.2(8)
C19 C20 H20 113.4
C21 C20 H20 113.4
N22 C21 C20 121.9(7)
N22 C21 C15 114.1(6)
C20 C21 C15 124.0(7)
C21 N22 C23 121.1(6)
C21 N22 Pt1 115.6(5)
C23 N22 Pt1 122.2(4)
C28 C23 C24 117.1(7)
C28 C23 N22 122.6(7)
C24 C23 N22 120.4(7)
C25 C24 C23 121.2(7)
C25 C24 H24 119.4
C23 C24 H24 119.4
C24 C25 C26 121.4(8)
C24 C25 H25 119.3
C26 C25 H25 119.3
C25 C26 C27 117.8(7)
C25 C26 C29 121.5(8)
C27 C26 C29 120.7(8)
C28 C27 C26 120.9(8)
C28 C27 H27 119.6
C26 C27 H27 119.6
C27 C28 C23 121.6(7)
C27 C28 H28 119.2
C23 C28 H28 119.2
C26 C29 H29A 109.5
C26 C29 H29B 109.5
H29A C29 H29B 109.5
C26 C29 H29C 109.5
H29A C29 H29C 109.5
H29B C29 H29C 109.5
O32 S30 O33 116.0(4)
O32 S30 O31 115.2(5)
O33 S30 O31 113.3(4)
O32 S30 C34 104.3(4)
O33 S30 C34 103.3(4)
O31 S30 C34 102.6(4)
F36 C34 F35 108.8(8)
F36 C34 F37 107.2(8)
F35 C34 F37 106.5(7)
F36 C34 S30 111.7(6)
F35 C34 S30 111.7(6)
F37 C34 S30 110.6(6)

loop_
_geom_bond_atom_site_label_1
_geom_bond_atom_site_label_2
_geom_bond_distance
Pt1 C5 2.037(7)
Pt1 N7 2.039(6)
Pt1 C4 2.077(7)
Pt1 N22 2.119(6)
Pt1 O6 2.263(5)
Pt1 S1 2.3197(19)
S1 C2 1.805(8)
S1 C3 1.810(9)
C2 H2A 0.9800
C2 H2B 0.9800
C2 H2C 0.9800
C3 H3A 0.9800
C3 H3B 0.9800
C3 H3C 0.9800
C4 H4A 0.9800
C4 H4B 0.9800
C4 H4C 0.9800
C5 H5A 0.9800
C5 H5B 0.9800
C5 H5C 0.9800
O6 H6A 0.85(11)
O6 H6B 0.88(9)
N7 C15 1.334(10)
N7 C8 1.419(10)
C8 C9 1.388(11)
C8 C13 1.391(11)
C9 C10 1.388(11)
C9 H9 0.9500
C10 C11 1.362(12)
C10 H10 0.9500
C11 C12 1.398(12)
C11 C14 1.506(11)
C12 C13 1.397(11)
C12 H12 0.9500
C13 H13 0.9500
C14 H14A 0.9800
C14 H14B 0.9800
C14 H14C 0.9800
C15 C16 1.418(11)
C15 C21 1.476(11)
C16 C17 1.397(11)
C16 H16 0.9500
C17 C18 1.368(13)
C17 H17 0.9500
C18 C19 1.386(13)
C18 H18 0.9500
C19 C20 1.386(11)
C19 H19 0.9500
C20 C21 1.412(11)
C20 H20 0.9500
C21 N22 1.323(10)
N22 C23 1.415(9)
C23 C28 1.401(11)
C23 C24 1.409(11)
C24 C25 1.383(11)
C24 H24 0.9500
C25 C26 1.393(12)
C25 H25 0.9500
C26 C27 1.401(12)
C26 C29 1.508(11)
C27 C28 1.387(12)
C27 H27 0.9500
C28 H28 0.9500
C29 H29A 0.9800
C29 H29B 0.9800
C29 H29C 0.9800
S30 O32 1.412(7)
S30 O33 1.432(7)
S30 O31 1.450(7)
S30 C34 1.824(9)
C34 F36 1.317(10)
C34 F35 1.323(10)
C34 F37 1.349(11)

loop_
_geom_torsion_atom_site_label_1
_geom_torsion_atom_site_label_2
_geom_torsion_atom_site_label_3
_geom_torsion_atom_site_label_4
_geom_torsion
C5 Pt1 S1 C2 -143.8(4)
C4 Pt1 S1 C2 -54.4(4)
N22 Pt1 S1 C2 126.8(4)
O6 Pt1 S1 C2 36.1(4)
C5 Pt1 S1 C3 -34.3(4)
C4 Pt1 S1 C3 55.1(4)
N22 Pt1 S1 C3 -123.7(4)
O6 Pt1 S1 C3 145.6(4)
C5 Pt1 N7 C15 -83.8(6)
C4 Pt1 N7 C15 -173.2(6)
N22 Pt1 N7 C15 5.4(5)
O6 Pt1 N7 C15 96.5(6)
C5 Pt1 N7 C8 90.5(6)
C4 Pt1 N7 C8 1.1(6)
N22 Pt1 N7 C8 179.8(6)
O6 Pt1 N7 C8 -89.1(6)
C15 N7 C8 C9 -109.7(8)
Pt1 N7 C8 C9 76.3(8)
C15 N7 C8 C13 70.3(10)
Pt1 N7 C8 C13 -103.8(7)
C13 C8 C9 C10 0.9(11)
N7 C8 C9 C10 -179.2(7)
C8 C9 C10 C11 -1.4(12)
C9 C10 C11 C12 0.7(12)
C9 C10 C11 C14 -178.9(7)
C10 C11 C12 C13 0.5(12)
C14 C11 C12 C13 -180.0(7)
C9 C8 C13 C12 0.3(12)
N7 C8 C13 C12 -179.7(7)
C11 C12 C13 C8 -1.0(12)
C8 N7 C15 C16 4.8(11)
Pt1 N7 C15 C16 179.1(6)
C8 N7 C15 C21 -177.8(6)
Pt1 N7 C15 C21 -3.5(9)
N7 C15 C16 C17 -177.0(9)
C21 C15 C16 C17 5.8(14)
C15 C16 C17 C18 -1.9(17)
C16 C17 C18 C19 -3.1(17)
C17 C18 C19 C20 2.3(16)
C18 C19 C20 C21 1.8(16)
C19 C20 C21 N22 -179.4(8)
C19 C20 C21 C15 -1.6(14)
N7 C15 C21 N22 -2.5(10)
C16 C15 C21 N22 174.7(7)
N7 C15 C21 C20 179.5(7)
C16 C15 C21 C20 -3.2(12)
C20 C21 N22 C23 -6.5(11)
C15 C21 N22 C23 175.4(6)
C20 C21 N22 Pt1 -174.9(6)
C15 C21 N22 Pt1 7.0(8)
C5 Pt1 N22 C21 83.6(6)
N7 Pt1 N22 C21 -6.9(5)
O6 Pt1 N22 C21 -93.8(5)
S1 Pt1 N22 C21 173.9(5)
C5 Pt1 N22 C23 -84.6(6)
N7 Pt1 N22 C23 -175.1(6)
O6 Pt1 N22 C23 98.0(5)
S1 Pt1 N22 C23 5.6(5)
C21 N22 C23 C28 -77.4(9)
Pt1 N22 C23 C28 90.3(7)
C21 N22 C23 C24 101.6(8)
Pt1 N22 C23 C24 -90.8(7)
C28 C23 C24 C25 0.6(10)
N22 C23 C24 C25 -178.4(6)
C23 C24 C25 C26 -0.1(11)
C24 C25 C26 C27 -1.3(11)
C24 C25 C26 C29 179.6(7)
C25 C26 C27 C28 2.3(11)
C29 C26 C27 C28 -178.6(7)
C26 C27 C28 C23 -1.9(11)
C24 C23 C28 C27 0.4(10)
N22 C23 C28 C27 179.4(6)
O32 S30 C34 F36 -175.3(7)
O33 S30 C34 F36 -53.7(8)
O31 S30 C34 F36 64.3(7)
O32 S30 C34 F35 -53.1(8)
O33 S30 C34 F35 68.5(7)
O31 S30 C34 F35 -173.5(6)
O32 S30 C34 F37 65.3(7)
O33 S30 C34 F37 -173.0(6)
O31 S30 C34 F37 -55.1(7)
